data_9013616
loop_
_publ_author_name
'Bindi, L.'
'Keutsch, F. N.'
'Francis, C. A.'
'Menchetti, S.'

_publ_section_title
;
 Fettelite, [Ag6As2S7][Ag10HgAs2S8] from Chanarcillo, Chile:
 Crystal structure, pseudosymmetry, twinning, and revised chemical formula
;
_journal_name_full 'American Mineralogist'
_journal_page_first 609
_journal_page_last 615
_journal_paper_doi 10.2138/am.2009.3096
_journal_volume 94
_journal_year 2009
_chemical_compound_source 'Chanarcillo, Chile'
_chemical_formula_sum 'Ag16 As3.596 Hg S15 Sb0.403'
_chemical_name_mineral Fettelite
_space_group_IT_number 5
_symmetry_space_group_name_Hall 'C 2y'
_symmetry_space_group_name_H-M 'C 1 2 1'
_cell_angle_alpha 90
_cell_angle_beta 90.48
_cell_angle_gamma 90
_cell_length_a 26.0388
_cell_length_b 15.0651
_cell_length_c 15.5361
_cell_formula_units_Z 8
_cell_volume 6094.243
_database_code_amcsd 0004906
_exptl_crystal_density_diffrn 5.942
_cod_original_formula_sum 'Hg Ag16 As3.596 Sb.403 S15'
_cod_database_code 9013616

loop_
_space_group_symop_operation_xyz
x,y,z
1/2+x,1/2+y,z
-x,y,-z
1/2-x,1/2+y,-z

loop_
_atom_site_label
_atom_site_fract_x
_atom_site_fract_y
_atom_site_fract_z
_atom_site_occupancy
_atom_site_U_iso_or_equiv
Hg1 0.12320 0.10984 0.50147 1.00000 0.03600
Hg2 0.13062 0.61547 0.50052 1.00000 0.03600
Ag1 0.27953 0.84120 0.91490 1.00000 0.03070
Ag2 0.07790 0.47080 0.08660 1.00000 0.03530
Ag3 0.04809 0.62500 -0.09580 1.00000 0.03140
Ag4 -0.02875 0.38910 0.08980 1.00000 0.02850
Ag5 -0.03269 -0.11260 0.09030 1.00000 0.03360
Ag6 0.07740 -0.01990 0.08670 1.00000 0.03550
Ag7 0.04708 0.12340 0.90500 1.00000 0.03280
Ag8 0.16690 0.25030 0.91090 1.00000 0.03390
Ag9 0.20505 0.10170 0.09800 1.00000 0.02900
Ag10 0.28171 0.32950 0.91170 1.00000 0.03440
Ag11 0.17850 0.75100 0.91240 1.00000 0.03650
Ag12 0.20053 0.61580 0.09370 1.00000 0.03300
Ag13 0.12915 -0.12340 0.71150 1.00000 0.03320
Ag14 0.11721 0.63140 0.30250 1.00000 0.03150
Ag15 0.01754 0.73310 0.30820 1.00000 0.03160
Ag16 0.01463 0.23240 0.29600 1.00000 0.03160
Ag17 0.13128 0.37920 0.70700 1.00000 0.03380
Ag18 0.23560 0.48810 0.69790 1.00000 0.03450
Ag19 0.11999 0.13510 0.30840 1.00000 0.03350
Ag20 0.00000 0.75530 0.50000 1.00000 0.03580
Ag21 0.13653 0.07920 0.69010 1.00000 0.02530
Ag22 0.18308 0.29890 0.50060 1.00000 0.02750
Ag23 0.13810 0.58100 0.69460 1.00000 0.03750
Ag24 0.11439 0.33150 0.29910 1.00000 0.03450
Ag25 0.17871 0.80620 0.49760 1.00000 0.03530
Ag26 0.23450 -0.01130 0.69510 1.00000 0.03550
Ag27 0.06948 -0.08010 0.50210 1.00000 0.03230
Ag28 0.11638 0.83860 0.29380 1.00000 0.02880
Ag29 0.24814 0.14560 0.50090 1.00000 0.03350
Ag30 0.00000 0.29310 0.50000 1.00000 0.03640
Ag31 0.24920 0.45410 0.50180 1.00000 0.03310
Ag32 0.00000 0.10020 0.50000 1.00000 0.03780
Ag33 0.07288 0.42450 0.50110 1.00000 0.03360
Ag34 0.00000 0.56040 0.50000 1.00000 0.03130
As1 0.08510 0.23070 0.07280 1.00000 0.02170
As2 0.08060 0.73070 0.07380 1.00000 0.02530
As3 0.16690 0.49130 0.92890 0.72500 0.02460
Sb3 0.16690 0.49130 0.92890 0.27500 0.02460
As4 0.16920 -0.00670 0.92680 0.84100 0.02250
Sb4 0.16920 -0.00670 0.92680 0.15900 0.02250
As5 0.24870 0.73810 0.28500 1.00000 0.02090
As6 0.00020 0.47740 0.28580 0.78900 0.02180
Sb6 0.00020 0.47740 0.28580 0.21100 0.02180
As7 0.00120 -0.01880 0.71480 0.83800 0.02230
Sb7 0.00120 -0.01880 0.71480 0.16200 0.02230
As8 0.25060 0.23850 0.28480 1.00000 0.02500
S1 0.00640 0.74780 0.15190 1.00000 0.02800
S2 0.11730 0.11550 0.15250 1.00000 0.02400
S3 0.24290 0.47150 0.85790 1.00000 0.02500
S4 0.13500 0.60870 0.85480 1.00000 0.01800
S5 0.01050 0.24810 0.13960 1.00000 0.02300
S6 0.12580 -0.11160 0.87350 1.00000 0.02300
S7 0.12040 0.38280 0.86220 1.00000 0.02400
S8 0.12270 0.84540 0.12890 1.00000 0.02200
S9 0.11280 0.61570 0.14670 1.00000 0.02800
S10 0.12590 0.33990 0.13340 1.00000 0.02700
S11 0.24120 -0.02220 0.85690 1.00000 0.02500
S12 0.25410 0.70600 -0.00350 1.00000 0.02600
S13 0.13160 0.10110 0.85020 1.00000 0.02300
S14 0.00000 0.51940 0.00000 1.00000 0.02600
S15 0.00000 0.01960 0.00000 1.00000 0.02300
S16 0.21310 0.85380 0.35920 1.00000 0.02300
S17 0.07530 -0.02050 0.35420 1.00000 0.02500
S18 0.08580 0.74110 0.43480 1.00000 0.02000
S19 0.08290 0.23340 0.43670 1.00000 0.01800
S20 0.16630 -0.02150 0.56040 1.00000 0.02200
S21 0.21270 0.62070 0.35060 1.00000 0.01900
S22 0.07400 0.47780 0.35180 1.00000 0.02400
S23 0.04390 -0.12780 0.65170 1.00000 0.02700
S24 -0.03790 0.36670 0.34970 1.00000 0.02200
S25 -0.03660 0.59280 0.35450 1.00000 0.02500
S26 0.17440 0.24430 0.64560 1.00000 0.02200
S27 0.21130 0.35380 0.35640 1.00000 0.02400
S28 0.28590 0.62290 0.64940 1.00000 0.02000
S29 -0.03410 0.09450 0.36080 1.00000 0.02900
S30 0.16960 0.73480 0.64560 1.00000 0.01800
S31 0.16120 0.48330 0.56190 1.00000 0.02300

loop_
_cod_related_entry_id
_cod_related_entry_database
_cod_related_entry_code
1 AMCSD 0004906
